data_1517909
loop_
_publ_author_name
'Zheng, Chenguang'
'Yao, Weijun'
'Zhang, Yucheng'
'Ma, Cheng'

_publ_section_title
;
 Chiral Spirooxindole-Butenolide Synthesis through Asymmetric
 N-Heterocyclic Carbene-Catalyzed Formal (3 + 2) Annulation of
 3-Bromoenals and Isatins.
;
_journal_issue 19
_journal_name_full 'Organic letters'
_journal_page_first 5028
_journal_page_last 5031
_journal_paper_doi 10.1021/ol502365r
_journal_volume 16
_journal_year 2014
_chemical_formula_moiety 'C20 H14 Br N O3'
_chemical_formula_sum 'C20 H14 Br N O3'
_chemical_formula_weight 396.23
_chemical_name_systematic
; 
 ? 
;
_space_group_IT_number 14
_symmetry_cell_setting monoclinic
_symmetry_space_group_name_Hall '-P 2ybc'
_symmetry_space_group_name_H-M 'P 1 21/c 1'
_atom_sites_solution_hydrogens geom
_atom_sites_solution_primary direct
_atom_sites_solution_secondary difmap
_audit_creation_method SHELXL-97
_cell_angle_alpha 90.00
_cell_angle_beta 129.379(3)
_cell_angle_gamma 90.00
_cell_formula_units_Z 4
_cell_length_a 10.8259(6)
_cell_length_b 13.7106(4)
_cell_length_c 15.0874(8)
_cell_measurement_reflns_used 3749
_cell_measurement_temperature 293(2)
_cell_measurement_theta_max 29.5406
_cell_measurement_theta_min 3.0836
_cell_volume 1730.99(16)
_computing_cell_refinement 'CrysAlis PRO (Agilent Technologies, 2011)'
_computing_data_collection 'CrysAlis PRO'
_computing_data_reduction 'CrysAlis PRO'
_computing_molecular_graphics 'OLEX2 (Dolomanov et al., 2009)'
_computing_publication_material OLEX2
_computing_structure_refinement 'SHELXL-97 (Sheldrick, 2008)'
_computing_structure_solution 'SHELXS-97 (Sheldrick, 2008)'
_diffrn_ambient_temperature 293(2)
_diffrn_detector_area_resol_mean 10.3592
_diffrn_measured_fraction_theta_full 0.998
_diffrn_measured_fraction_theta_max 0.998
_diffrn_measurement_device_type 'Xcalibur, Atlas, Gemini ultra'
_diffrn_measurement_method '\w scans'
_diffrn_radiation_monochromator graphite
_diffrn_radiation_source 'fine-focus sealed tube'
_diffrn_radiation_type MoK\a
_diffrn_radiation_wavelength 0.71073
_diffrn_reflns_av_R_equivalents 0.0344
_diffrn_reflns_av_sigmaI/netI 0.0337
_diffrn_reflns_limit_h_max 13
_diffrn_reflns_limit_h_min -13
_diffrn_reflns_limit_k_max 16
_diffrn_reflns_limit_k_min -16
_diffrn_reflns_limit_l_max 16
_diffrn_reflns_limit_l_min -18
_diffrn_reflns_number 11709
_diffrn_reflns_theta_full 25.35
_diffrn_reflns_theta_max 25.35
_diffrn_reflns_theta_min 3.09
_exptl_absorpt_coefficient_mu 2.393
_exptl_absorpt_correction_T_max 0.6461
_exptl_absorpt_correction_T_min 0.5437
_exptl_absorpt_correction_type multi-scan
_exptl_absorpt_process_details
;
CrysAlis PRO (Agilent Technologies, 2011) 
;
_exptl_crystal_colour colorless
_exptl_crystal_density_diffrn 1.520
_exptl_crystal_density_method 'not measured'
_exptl_crystal_description block
_exptl_crystal_F_000 800
_exptl_crystal_size_max 0.29
_exptl_crystal_size_mid 0.26
_exptl_crystal_size_min 0.20
_refine_diff_density_max 0.462
_refine_diff_density_min -0.626
_refine_diff_density_rms 0.049
_refine_ls_extinction_method none
_refine_ls_goodness_of_fit_ref 1.020
_refine_ls_hydrogen_treatment constr
_refine_ls_matrix_type full
_refine_ls_number_parameters 226
_refine_ls_number_reflns 3159
_refine_ls_number_restraints 1
_refine_ls_restrained_S_all 1.021
_refine_ls_R_factor_all 0.0647
_refine_ls_R_factor_gt 0.0412
_refine_ls_shift/su_max 0.000
_refine_ls_shift/su_mean 0.000
_refine_ls_structure_factor_coef Fsqd
_refine_ls_weighting_details 'calc w=1/[\s^2^(Fo^2^)+(0.0309P)^2^+1.3182P] where P=(Fo^2^+2Fc^2^)/3'
_refine_ls_weighting_scheme calc
_refine_ls_wR_factor_gt 0.0823
_refine_ls_wR_factor_ref 0.0915
_reflns_number_gt 2320
_reflns_number_total 3159
_reflns_threshold_expression >2sigma(I)
_cod_data_source_file ol502365r_si_002.cif
_cod_data_source_block 120309_zcg120309(3b)
_cod_original_sg_symbol_H-M 'P 21/c'
_cod_database_code 1517909

loop_
_symmetry_equiv_pos_as_xyz
'x, y, z'
'-x, y+1/2, -z+1/2'
'-x, -y, -z'
'x, -y-1/2, z-1/2'

loop_
_atom_site_label
_atom_site_type_symbol
_atom_site_fract_x
_atom_site_fract_y
_atom_site_fract_z
_atom_site_U_iso_or_equiv
_atom_site_adp_type
_atom_site_occupancy
_atom_site_symmetry_multiplicity
_atom_site_calc_flag
_atom_site_refinement_flags
Br1 Br 0.68683(5) 0.43996(3) -0.07228(3) 0.07766(18) Uani 1 1 d .
O1 O 0.7791(3) 0.62192(18) 0.4105(2) 0.0692(7) Uani 1 1 d .
O2 O 0.8627(2) 0.67624(15) 0.31665(17) 0.0515(5) Uani 1 1 d .
O3 O 0.9272(3) 0.88793(16) 0.30975(19) 0.0597(6) Uani 1 1 d .
N1 N 0.9733(3) 0.81235(16) 0.1969(2) 0.0429(6) Uani 1 1 d .
C1 C 0.7848(4) 0.5571(2) 0.0129(3) 0.0459(7) Uani 1 1 d .
C2 C 0.8914(4) 0.6050(2) 0.0072(3) 0.0503(8) Uani 1 1 d .
H2 H 0.9158 0.5795 -0.0372 0.060 Uiso 1 1 calc R
C3 C 0.9625(4) 0.6910(2) 0.0672(3) 0.0459(7) Uani 1 1 d .
H3 H 1.0351 0.7239 0.0644 0.055 Uiso 1 1 calc R
C4 C 0.9219(3) 0.72608(19) 0.1314(2) 0.0392(7) Uani 1 1 d .
C5 C 0.8149(3) 0.67648(19) 0.1368(2) 0.0368(6) Uani 1 1 d .
C6 C 0.7441(4) 0.5914(2) 0.0771(2) 0.0432(7) Uani 1 1 d .
H6 H 0.6717 0.5583 0.0799 0.052 Uiso 1 1 calc R
C7 C 0.7970(3) 0.7316(2) 0.2139(2) 0.0410(7) Uani 1 1 d .
C8 C 0.9066(3) 0.8218(2) 0.2485(2) 0.0439(7) Uani 1 1 d .
C9 C 1.0725(4) 0.8887(2) 0.2027(3) 0.0558(9) Uani 1 1 d .
H9A H 1.0627 0.9475 0.2335 0.067 Uiso 1 1 calc R
H9B H 1.0328 0.9031 0.1257 0.067 Uiso 1 1 calc R
C10 C 1.2479(4) 0.8608(3) 0.2763(3) 0.0666(10) Uani 1 1 d U
H10 H 1.2894 0.8208 0.3394 0.080 Uiso 1 1 calc R
C11 C 1.3398(6) 0.8875(3) 0.2583(5) 0.0969(15) Uani 1 1 d U
H11A H 1.3024 0.9275 0.1960 0.116 Uiso 1 1 calc R
H11B H 1.4460 0.8675 0.3070 0.116 Uiso 1 1 calc R
C12 C 0.6301(3) 0.7586(2) 0.1683(2) 0.0409(7) Uani 1 1 d .
C13 C 0.6115(4) 0.7228(2) 0.2409(3) 0.0497(8) Uani 1 1 d .
H13 H 0.5204 0.7313 0.2339 0.060 Uiso 1 1 calc R
C14 C 0.7515(4) 0.6685(2) 0.3325(3) 0.0505(8) Uani 1 1 d .
C15 C 0.5166(3) 0.8144(2) 0.0624(3) 0.0437(7) Uani 1 1 d .
C16 C 0.3622(4) 0.8322(2) 0.0239(3) 0.0606(9) Uani 1 1 d .
H16 H 0.3327 0.8091 0.0660 0.073 Uiso 1 1 calc R
C17 C 0.2533(4) 0.8837(3) -0.0759(3) 0.0715(11) Uani 1 1 d .
H17 H 0.1511 0.8947 -0.1004 0.086 Uiso 1 1 calc R
C18 C 0.2939(5) 0.9186(3) -0.1389(3) 0.0688(11) Uani 1 1 d .
H18 H 0.2196 0.9532 -0.2061 0.083 Uiso 1 1 calc R
C19 C 0.4451(4) 0.9026(2) -0.1031(3) 0.0605(9) Uani 1 1 d .
H19 H 0.4731 0.9263 -0.1459 0.073 Uiso 1 1 calc R
C20 C 0.5552(4) 0.8510(2) -0.0030(3) 0.0496(8) Uani 1 1 d .
H20 H 0.6572 0.8407 0.0208 0.060 Uiso 1 1 calc R

loop_
_atom_site_aniso_label
_atom_site_aniso_U_11
_atom_site_aniso_U_22
_atom_site_aniso_U_33
_atom_site_aniso_U_23
_atom_site_aniso_U_13
_atom_site_aniso_U_12
Br1 0.0826(3) 0.0560(2) 0.0722(3) -0.02520(19) 0.0387(2) -0.00676(19)
O1 0.0886(18) 0.0748(16) 0.0553(15) 0.0038(13) 0.0509(14) -0.0100(14)
O2 0.0500(13) 0.0654(13) 0.0399(12) 0.0068(10) 0.0290(11) 0.0064(10)
O3 0.0611(15) 0.0646(14) 0.0522(13) -0.0215(12) 0.0353(12) -0.0090(12)
N1 0.0391(14) 0.0442(13) 0.0469(14) -0.0085(11) 0.0279(12) -0.0068(11)
C1 0.0504(18) 0.0372(15) 0.0389(16) -0.0026(13) 0.0230(15) 0.0056(14)
C2 0.064(2) 0.0502(18) 0.0435(18) 0.0033(15) 0.0370(17) 0.0145(16)
C3 0.0525(19) 0.0451(17) 0.0510(18) 0.0049(14) 0.0379(16) 0.0070(14)
C4 0.0359(16) 0.0395(15) 0.0358(15) 0.0024(12) 0.0197(13) 0.0054(13)
C5 0.0348(15) 0.0392(15) 0.0313(15) 0.0014(12) 0.0186(13) 0.0045(12)
C6 0.0407(17) 0.0401(15) 0.0428(17) 0.0017(13) 0.0237(14) 0.0013(13)
C7 0.0390(16) 0.0481(16) 0.0340(15) 0.0023(13) 0.0223(14) 0.0022(13)
C8 0.0381(17) 0.0515(18) 0.0351(16) -0.0039(14) 0.0199(14) -0.0001(14)
C9 0.052(2) 0.0488(18) 0.069(2) -0.0103(16) 0.0396(19) -0.0120(16)
C10 0.058(2) 0.068(2) 0.072(2) -0.0215(19) 0.040(2) -0.0175(18)
C11 0.086(3) 0.096(3) 0.139(4) -0.034(3) 0.085(3) -0.025(3)
C12 0.0393(16) 0.0430(16) 0.0418(17) -0.0090(13) 0.0263(14) -0.0057(13)
C13 0.0473(19) 0.0549(18) 0.055(2) -0.0086(16) 0.0366(17) -0.0073(15)
C14 0.058(2) 0.0549(19) 0.0470(19) -0.0113(16) 0.0374(18) -0.0135(16)
C15 0.0370(16) 0.0424(16) 0.0441(17) -0.0095(13) 0.0222(15) -0.0029(13)
C16 0.049(2) 0.062(2) 0.070(2) -0.0026(18) 0.0372(19) 0.0017(17)
C17 0.038(2) 0.067(2) 0.081(3) -0.001(2) 0.025(2) 0.0101(18)
C18 0.055(2) 0.054(2) 0.057(2) 0.0018(17) 0.0165(19) 0.0103(17)
C19 0.065(2) 0.0554(19) 0.048(2) -0.0011(16) 0.0297(19) 0.0057(17)
C20 0.0431(18) 0.0548(18) 0.0430(18) 0.0007(15) 0.0236(15) 0.0054(15)

loop_
_atom_type_symbol
_atom_type_description
_atom_type_scat_dispersion_real
_atom_type_scat_dispersion_imag
_atom_type_scat_source
C C 0.0033 0.0016 'International Tables Vol C Tables 4.2.6.8 and 6.1.1.4'
H H 0.0000 0.0000 'International Tables Vol C Tables 4.2.6.8 and 6.1.1.4'
Br Br -0.2901 2.4595 'International Tables Vol C Tables 4.2.6.8 and 6.1.1.4'
N N 0.0061 0.0033 'International Tables Vol C Tables 4.2.6.8 and 6.1.1.4'
O O 0.0106 0.0060 'International Tables Vol C Tables 4.2.6.8 and 6.1.1.4'

loop_
_geom_angle_atom_site_label_1
_geom_angle_atom_site_label_2
_geom_angle_atom_site_label_3
_geom_angle
C14 O2 C7 109.8(2)
C8 N1 C4 111.3(2)
C8 N1 C9 122.2(2)
C4 N1 C9 126.2(2)
C6 C1 C2 122.3(3)
C6 C1 Br1 118.3(2)
C2 C1 Br1 119.4(2)
C1 C2 C3 120.4(3)
C1 C2 H2 119.8
C3 C2 H2 119.8
C4 C3 C2 117.6(3)
C4 C3 H3 121.2
C2 C3 H3 121.2
C3 C4 C5 121.3(3)
C3 C4 N1 128.6(3)
C5 C4 N1 110.1(2)
C6 C5 C4 121.1(3)
C6 C5 C7 130.1(3)
C4 C5 C7 108.8(2)
C5 C6 C1 117.2(3)
C5 C6 H6 121.4
C1 C6 H6 121.4
O2 C7 C5 110.4(2)
O2 C7 C12 104.4(2)
C5 C7 C12 118.4(2)
O2 C7 C8 107.8(2)
C5 C7 C8 102.4(2)
C12 C7 C8 113.2(2)
O3 C8 N1 126.9(3)
O3 C8 C7 125.7(3)
N1 C8 C7 107.5(2)
N1 C9 C10 113.2(3)
N1 C9 H9A 108.9
C10 C9 H9A 108.9
N1 C9 H9B 108.9
C10 C9 H9B 108.9
H9A C9 H9B 107.8
C11 C10 C9 124.7(4)
C11 C10 H10 117.7
C9 C10 H10 117.7
C10 C11 H11A 120.0
C10 C11 H11B 120.0
H11A C11 H11B 120.0
C13 C12 C15 129.1(3)
C13 C12 C7 107.2(3)
C15 C12 C7 123.7(3)
C12 C13 C14 111.3(3)
C12 C13 H13 124.4
C14 C13 H13 124.4
O1 C14 O2 120.8(3)
O1 C14 C13 132.0(3)
O2 C14 C13 107.2(3)
C20 C15 C16 117.5(3)
C20 C15 C12 122.7(3)
C16 C15 C12 119.8(3)
C17 C16 C15 120.7(4)
C17 C16 H16 119.6
C15 C16 H16 119.6
C18 C17 C16 120.7(4)
C18 C17 H17 119.6
C16 C17 H17 119.6
C17 C18 C19 119.9(3)
C17 C18 H18 120.0
C19 C18 H18 120.0
C18 C19 C20 119.8(4)
C18 C19 H19 120.1
C20 C19 H19 120.1
C19 C20 C15 121.3(3)
C19 C20 H20 119.3
C15 C20 H20 119.3

loop_
_geom_bond_atom_site_label_1
_geom_bond_atom_site_label_2
_geom_bond_distance
Br1 C1 1.903(3)
O1 C14 1.198(4)
O2 C14 1.373(4)
O2 C7 1.444(3)
O3 C8 1.210(3)
N1 C8 1.363(4)
N1 C4 1.410(3)
N1 C9 1.462(4)
C1 C6 1.378(4)
C1 C2 1.378(4)
C2 C3 1.385(4)
C2 H2 0.9300
C3 C4 1.380(4)
C3 H3 0.9300
C4 C5 1.388(4)
C5 C6 1.372(4)
C5 C7 1.500(4)
C6 H6 0.9300
C7 C12 1.515(4)
C7 C8 1.557(4)
C9 C10 1.520(5)
C9 H9A 0.9700
C9 H9B 0.9700
C10 C11 1.242(5)
C10 H10 0.9300
C11 H11A 0.9300
C11 H11B 0.9300
C12 C13 1.327(4)
C12 C15 1.469(4)
C13 C14 1.450(5)
C13 H13 0.9300
C15 C20 1.388(4)
C15 C16 1.400(4)
C16 C17 1.379(5)
C16 H16 0.9300
C17 C18 1.363(6)
C17 H17 0.9300
C18 C19 1.377(5)
C18 H18 0.9300
C19 C20 1.384(4)
C19 H19 0.9300
C20 H20 0.9300

loop_
_geom_torsion_atom_site_label_1
_geom_torsion_atom_site_label_2
_geom_torsion_atom_site_label_3
_geom_torsion_atom_site_label_4
_geom_torsion
C6 C1 C2 C3 0.0(5)
Br1 C1 C2 C3 179.1(2)
C1 C2 C3 C4 -0.3(4)
C2 C3 C4 C5 0.7(4)
C2 C3 C4 N1 -178.1(3)
C8 N1 C4 C3 -179.9(3)
C9 N1 C4 C3 5.7(5)
C8 N1 C4 C5 1.2(3)
C9 N1 C4 C5 -173.2(3)
C3 C4 C5 C6 -0.9(4)
N1 C4 C5 C6 178.1(2)
C3 C4 C5 C7 179.3(3)
N1 C4 C5 C7 -1.8(3)
C4 C5 C6 C1 0.6(4)
C7 C5 C6 C1 -179.6(3)
C2 C1 C6 C5 -0.2(4)
Br1 C1 C6 C5 -179.3(2)
C14 O2 C7 C5 -127.6(2)
C14 O2 C7 C12 0.7(3)
C14 O2 C7 C8 121.3(2)
C6 C5 C7 O2 67.2(4)
C4 C5 C7 O2 -113.0(2)
C6 C5 C7 C12 -53.0(4)
C4 C5 C7 C12 126.8(3)
C6 C5 C7 C8 -178.2(3)
C4 C5 C7 C8 1.6(3)
C4 N1 C8 O3 -179.8(3)
C9 N1 C8 O3 -5.2(5)
C4 N1 C8 C7 -0.1(3)
C9 N1 C8 C7 174.5(2)
O2 C7 C8 O3 -64.7(4)
C5 C7 C8 O3 178.8(3)
C12 C7 C8 O3 50.3(4)
O2 C7 C8 N1 115.6(2)
C5 C7 C8 N1 -0.9(3)
C12 C7 C8 N1 -129.4(3)
C8 N1 C9 C10 110.0(3)
C4 N1 C9 C10 -76.2(4)
N1 C9 C10 C11 147.1(4)
O2 C7 C12 C13 1.1(3)
C5 C7 C12 C13 124.4(3)
C8 C7 C12 C13 -115.9(3)
O2 C7 C12 C15 -178.9(2)
C5 C7 C12 C15 -55.6(4)
C8 C7 C12 C15 64.2(3)
C15 C12 C13 C14 177.5(3)
C7 C12 C13 C14 -2.4(3)
C7 O2 C14 O1 176.9(3)
C7 O2 C14 C13 -2.1(3)
C12 C13 C14 O1 -176.0(3)
C12 C13 C14 O2 2.9(3)
C13 C12 C15 C20 177.3(3)
C7 C12 C15 C20 -2.8(4)
C13 C12 C15 C16 -2.9(5)
C7 C12 C15 C16 177.0(3)
C20 C15 C16 C17 0.4(5)
C12 C15 C16 C17 -179.4(3)
C15 C16 C17 C18 -0.2(5)
C16 C17 C18 C19 0.0(6)
C17 C18 C19 C20 0.0(5)
C18 C19 C20 C15 0.3(5)
C16 C15 C20 C19 -0.4(4)
C12 C15 C20 C19 179.4(3)
